data_7039391
loop_
_publ_author_name
'\<Skoch, Karel'
'Uhl\'ik, Filip'
'C\'isa\<rov\'a, Ivana'
'\<St\<epni\<cka, Petr'

_publ_section_title
;
 Silver(i) complexes with 1'-(diphenylphosphino)-1-cyanoferrocene: the art
 of improvisation in coordination.
;
_journal_issue 26
_journal_name_full 'Dalton transactions (Cambridge, England : 2003)'
_journal_page_first 10655
_journal_page_last 10671
_journal_paper_doi 10.1039/c6dt01843b
_journal_volume 45
_journal_year 2016
_chemical_formula_moiety 'C94 H72 Ag2 Fe4 N6 P4 S2'
_chemical_formula_sum 'C94 H72 Ag2 Fe4 N6 P4 S2'
_chemical_formula_weight 1912.72
_chemical_name_systematic
; 
 ? 
;
_space_group_IT_number 2
_symmetry_cell_setting triclinic
_symmetry_space_group_name_Hall '-P 1'
_symmetry_space_group_name_H-M 'P -1'
_atom_sites_solution_hydrogens geom
_atom_sites_solution_primary direct
_atom_sites_solution_secondary difmap
_audit_creation_method SHELXL-97
_audit_update_record
;
2016-03-24 deposited with the CCDC.
2016-06-01 downloaded from the CCDC.
;
_cell_angle_alpha 104.0550(10)
_cell_angle_beta 111.6980(10)
_cell_angle_gamma 96.5450(10)
_cell_formula_units_Z 1
_cell_length_a 12.4899(4)
_cell_length_b 13.2576(4)
_cell_length_c 13.7984(4)
_cell_measurement_reflns_used 9913
_cell_measurement_temperature 150(2)
_cell_measurement_theta_max 27.51
_cell_measurement_theta_min 2.42
_cell_volume 2006.06(11)
_computing_cell_refinement 'Bruker SAINT'
_computing_data_collection 'Bruker APEX2'
_computing_data_reduction 'Bruker SAINT'
_computing_molecular_graphics 'PLATON (Spek, 2003)'
_computing_publication_material 'PLATON (Spek, 2003)'
_computing_structure_refinement 'SHELXL-97 (Sheldrick, 2008)'
_computing_structure_solution 'SHELXS-97 (Sheldrick, 2008)'
_diffrn_ambient_temperature 150(2)
_diffrn_measured_fraction_theta_full 0.998
_diffrn_measured_fraction_theta_max 0.998
_diffrn_measurement_device_type 'Bruker APEX-II CCD'
_diffrn_measurement_method '\f and \w scans'
_diffrn_radiation_monochromator graphite
_diffrn_radiation_source 'fine-focus sealed tube'
_diffrn_radiation_type MoK\a
_diffrn_radiation_wavelength 0.71073
_diffrn_reflns_av_R_equivalents 0.0256
_diffrn_reflns_av_sigmaI/netI 0.0307
_diffrn_reflns_limit_h_max 15
_diffrn_reflns_limit_h_min -16
_diffrn_reflns_limit_k_max 17
_diffrn_reflns_limit_k_min -17
_diffrn_reflns_limit_l_max 17
_diffrn_reflns_limit_l_min -17
_diffrn_reflns_number 28941
_diffrn_reflns_theta_full 27.50
_diffrn_reflns_theta_max 27.50
_diffrn_reflns_theta_min 1.63
_exptl_absorpt_coefficient_mu 1.367
_exptl_absorpt_correction_T_max 0.8868
_exptl_absorpt_correction_T_min 0.5845
_exptl_absorpt_correction_type numerical
_exptl_absorpt_process_details 'SADABS V2012/1 (Bruker AXS Inc.)'
_exptl_crystal_colour orange
_exptl_crystal_density_diffrn 1.583
_exptl_crystal_density_method 'not measured'
_exptl_crystal_description prism
_exptl_crystal_F_000 968
_exptl_crystal_size_max 0.44
_exptl_crystal_size_mid 0.22
_exptl_crystal_size_min 0.09
_refine_diff_density_max 0.378
_refine_diff_density_min -0.314
_refine_diff_density_rms 0.066
_refine_ls_extinction_method none
_refine_ls_goodness_of_fit_ref 1.024
_refine_ls_hydrogen_treatment constr
_refine_ls_matrix_type full
_refine_ls_number_parameters 505
_refine_ls_number_reflns 9205
_refine_ls_number_restraints 0
_refine_ls_restrained_S_all 1.024
_refine_ls_R_factor_all 0.0318
_refine_ls_R_factor_gt 0.0241
_refine_ls_shift/su_max 0.001
_refine_ls_shift/su_mean 0.000
_refine_ls_structure_factor_coef Fsqd
_refine_ls_weighting_details 'calc w=1/[\s^2^(Fo^2^)+(0.0207P)^2^+0.8357P] where P=(Fo^2^+2Fc^2^)/3'
_refine_ls_weighting_scheme calc
_refine_ls_wR_factor_gt 0.0502
_refine_ls_wR_factor_ref 0.0533
_reflns_number_gt 7941
_reflns_number_total 9205
_reflns_threshold_expression >2sigma(I)
_cod_data_source_file c6dt01843b3.cif
_cod_data_source_block ks290
_cod_depositor_comments 'Adding full bibliography for 7039384--7039397.cif.'
_cod_database_code 7039391

loop_
_symmetry_equiv_pos_as_xyz
'x, y, z'
'-x, -y, -z'

loop_
_atom_site_label
_atom_site_type_symbol
_atom_site_fract_x
_atom_site_fract_y
_atom_site_fract_z
_atom_site_U_iso_or_equiv
_atom_site_adp_type
_atom_site_occupancy
_atom_site_symmetry_multiplicity
_atom_site_calc_flag
_atom_site_refinement_flags
Ag Ag 0.266705(12) 0.855319(10) 0.370088(11) 0.01548(4) Uani 1 1 d .
S3 S 0.30857(4) 0.99950(4) 0.55684(4) 0.02459(11) Uani 1 1 d .
C3 C 0.44188(16) 1.06624(13) 0.58323(14) 0.0170(4) Uani 1 1 d .
N3 N 0.53492(14) 1.11423(12) 0.60340(13) 0.0205(3) Uani 1 1 d .
Fe1 Fe -0.05057(2) 0.668453(19) 0.40412(2) 0.01593(6) Uani 1 1 d .
P1 P 0.20326(4) 0.66843(3) 0.35787(4) 0.01305(9) Uani 1 1 d .
N1 N -0.38059(17) 0.70817(15) 0.32205(18) 0.0409(5) Uani 1 1 d .
C101 C -0.15853(17) 0.75429(14) 0.44824(17) 0.0225(4) Uani 1 1 d .
C102 C -0.10477(17) 0.70439(15) 0.52921(16) 0.0236(4) Uani 1 1 d .
H102 H -0.1448 0.6554 0.5515 0.028 Uiso 1 1 calc R
C103 C 0.01932(18) 0.74150(16) 0.57012(16) 0.0271(5) Uani 1 1 d .
H103 H 0.0774 0.7213 0.6247 0.032 Uiso 1 1 calc R
C104 C 0.04212(18) 0.81411(15) 0.51559(17) 0.0270(5) Uani 1 1 d .
H104 H 0.1181 0.8505 0.5275 0.032 Uiso 1 1 calc R
C105 C -0.06678(18) 0.82312(14) 0.44085(18) 0.0257(4) Uani 1 1 d .
H105 H -0.0773 0.8668 0.3942 0.031 Uiso 1 1 calc R
C106 C 0.05202(15) 0.61088(13) 0.32829(15) 0.0159(4) Uani 1 1 d .
C107 C -0.05049(17) 0.63270(16) 0.25255(15) 0.0221(4) Uani 1 1 d .
H107 H -0.0504 0.6813 0.2120 0.027 Uiso 1 1 calc R
C108 C -0.15258(18) 0.56874(16) 0.24882(17) 0.0277(5) Uani 1 1 d .
H108 H -0.2324 0.5671 0.2051 0.033 Uiso 1 1 calc R
C109 C -0.11452(17) 0.50826(15) 0.32142(18) 0.0271(5) Uani 1 1 d .
H109 H -0.1645 0.4592 0.3351 0.032 Uiso 1 1 calc R
C110 C 0.01076(17) 0.53321(14) 0.37022(17) 0.0211(4) Uani 1 1 d .
H110 H 0.0592 0.5035 0.4220 0.025 Uiso 1 1 calc R
C111 C -0.28242(18) 0.73111(15) 0.37888(19) 0.0268(5) Uani 1 1 d .
C112 C 0.28515(15) 0.63017(14) 0.47813(15) 0.0161(4) Uani 1 1 d .
C113 C 0.31820(17) 0.53278(15) 0.46969(17) 0.0240(4) Uani 1 1 d .
H113 H 0.2999 0.4846 0.3994 0.029 Uiso 1 1 calc R
C114 C 0.37787(19) 0.50537(17) 0.56342(18) 0.0294(5) Uani 1 1 d .
H114 H 0.4015 0.4393 0.5571 0.035 Uiso 1 1 calc R
C115 C 0.40247(18) 0.57372(18) 0.66492(18) 0.0306(5) Uani 1 1 d .
H115 H 0.4414 0.5542 0.7288 0.037 Uiso 1 1 calc R
C116 C 0.37085(18) 0.67074(18) 0.67439(17) 0.0305(5) Uani 1 1 d .
H116 H 0.3883 0.7179 0.7449 0.037 Uiso 1 1 calc R
C117 C 0.31371(17) 0.70021(16) 0.58165(15) 0.0226(4) Uani 1 1 d .
H117 H 0.2942 0.7681 0.5890 0.027 Uiso 1 1 calc R
C118 C 0.22701(16) 0.58221(13) 0.24619(14) 0.0152(4) Uani 1 1 d .
C119 C 0.33902(16) 0.60236(14) 0.24495(15) 0.0187(4) Uani 1 1 d .
H119 H 0.4020 0.6547 0.3051 0.022 Uiso 1 1 calc R
C120 C 0.35849(18) 0.54644(15) 0.15653(16) 0.0230(4) Uani 1 1 d .
H120 H 0.4353 0.5591 0.1573 0.028 Uiso 1 1 calc R
C121 C 0.26654(19) 0.47215(15) 0.06704(17) 0.0264(4) Uani 1 1 d .
H121 H 0.2797 0.4350 0.0058 0.032 Uiso 1 1 calc R
C122 C 0.15519(19) 0.45213(15) 0.06707(17) 0.0263(5) Uani 1 1 d .
H122 H 0.0919 0.4015 0.0055 0.032 Uiso 1 1 calc R
C123 C 0.13567(17) 0.50556(14) 0.15641(15) 0.0196(4) Uani 1 1 d .
H123 H 0.0596 0.4899 0.1566 0.024 Uiso 1 1 calc R
Fe2 Fe 0.28437(2) 0.83739(2) 0.03703(2) 0.01550(6) Uani 1 1 d .
P2 P 0.15871(4) 0.92487(3) 0.21944(4) 0.01383(9) Uani 1 1 d .
N2 N 0.43885(19) 0.60196(17) -0.07238(16) 0.0433(5) Uani 1 1 d .
C201 C 0.42954(16) 0.79045(16) 0.02602(16) 0.0228(4) Uani 1 1 d .
C202 C 0.44983(16) 0.83060(16) 0.13919(16) 0.0218(4) Uani 1 1 d .
H202 H 0.4678 0.7923 0.1910 0.026 Uiso 1 1 calc R
C203 C 0.43814(16) 0.93740(16) 0.15917(17) 0.0237(4) Uani 1 1 d .
H203 H 0.4476 0.9837 0.2277 0.028 Uiso 1 1 calc R
C204 C 0.40993(17) 0.96474(16) 0.06078(17) 0.0271(5) Uani 1 1 d .
H204 H 0.3971 1.0319 0.0522 0.033 Uiso 1 1 calc R
C205 C 0.40416(17) 0.87452(17) -0.02233(17) 0.0271(5) Uani 1 1 d .
H205 H 0.3867 0.8702 -0.0965 0.033 Uiso 1 1 calc R
C206 C 0.15169(15) 0.85371(13) 0.08739(14) 0.0150(4) Uani 1 1 d .
C207 C 0.13095(16) 0.88714(15) -0.00853(15) 0.0201(4) Uani 1 1 d .
H207 H 0.1229 0.9563 -0.0135 0.024 Uiso 1 1 calc R
C208 C 0.12462(17) 0.79924(16) -0.09422(16) 0.0240(4) Uani 1 1 d .
H208 H 0.1111 0.7993 -0.1666 0.029 Uiso 1 1 calc R
C209 C 0.14196(16) 0.71086(15) -0.05363(16) 0.0227(4) Uani 1 1 d .
H209 H 0.1424 0.6419 -0.0940 0.027 Uiso 1 1 calc R
C210 C 0.15849(15) 0.74365(14) 0.05752(15) 0.0177(4) Uani 1 1 d .
H210 H 0.1718 0.7002 0.1045 0.021 Uiso 1 1 calc R
C211 C 0.43391(18) 0.68541(18) -0.02866(17) 0.0295(5) Uani 1 1 d .
C212 C 0.00165(15) 0.91979(13) 0.18783(15) 0.0151(4) Uani 1 1 d .
C213 C -0.08677(17) 0.84266(14) 0.09681(16) 0.0222(4) Uani 1 1 d .
H213 H -0.0660 0.7950 0.0467 0.027 Uiso 1 1 calc R
C214 C -0.20496(17) 0.83456(16) 0.07839(18) 0.0281(5) Uani 1 1 d .
H214 H -0.2644 0.7814 0.0160 0.034 Uiso 1 1 calc R
C215 C -0.23627(18) 0.90337(17) 0.15039(18) 0.0281(5) Uani 1 1 d .
H215 H -0.3171 0.8975 0.1382 0.034 Uiso 1 1 calc R
C216 C -0.14925(18) 0.98092(17) 0.24047(18) 0.0295(5) Uani 1 1 d .
H216 H -0.1706 1.0291 0.2897 0.035 Uiso 1 1 calc R
C217 C -0.03107(17) 0.98914(16) 0.25971(16) 0.0240(4) Uani 1 1 d .
H217 H 0.0280 1.0424 0.3223 0.029 Uiso 1 1 calc R
C218 C 0.21886(15) 1.06535(13) 0.24461(15) 0.0164(4) Uani 1 1 d .
C219 C 0.32794(16) 1.11473(14) 0.33100(16) 0.0212(4) Uani 1 1 d .
H219 H 0.3693 1.0754 0.3758 0.025 Uiso 1 1 calc R
C220 C 0.37707(18) 1.22142(16) 0.35228(18) 0.0293(5) Uani 1 1 d .
H220 H 0.4518 1.2549 0.4116 0.035 Uiso 1 1 calc R
C221 C 0.31777(19) 1.27866(15) 0.28766(19) 0.0306(5) Uani 1 1 d .
H221 H 0.3525 1.3511 0.3012 0.037 Uiso 1 1 calc R
C222 C 0.20797(19) 1.23126(15) 0.20314(18) 0.0304(5) Uani 1 1 d .
H222 H 0.1663 1.2716 0.1598 0.037 Uiso 1 1 calc R
C223 C 0.15815(18) 1.12482(15) 0.18128(17) 0.0242(4) Uani 1 1 d .
H223 H 0.0825 1.0924 0.1230 0.029 Uiso 1 1 calc R

loop_
_atom_site_aniso_label
_atom_site_aniso_U_11
_atom_site_aniso_U_22
_atom_site_aniso_U_33
_atom_site_aniso_U_23
_atom_site_aniso_U_13
_atom_site_aniso_U_12
Ag 0.01341(7) 0.01394(6) 0.01639(7) 0.00406(5) 0.00416(6) 0.00125(5)
S3 0.0193(3) 0.0240(2) 0.0244(3) -0.0046(2) 0.0128(2) -0.00512(19)
C3 0.0196(10) 0.0161(8) 0.0132(9) 0.0002(7) 0.0067(8) 0.0057(7)
N3 0.0160(9) 0.0220(8) 0.0188(8) 0.0009(6) 0.0059(7) 0.0027(6)
Fe1 0.01229(13) 0.01651(12) 0.01821(13) 0.00356(10) 0.00686(11) 0.00234(10)
P1 0.0121(2) 0.0126(2) 0.0142(2) 0.00343(17) 0.00578(18) 0.00203(16)
N1 0.0246(11) 0.0312(10) 0.0619(14) 0.0116(10) 0.0128(10) 0.0114(8)
C101 0.0184(10) 0.0196(9) 0.0312(11) 0.0041(8) 0.0140(9) 0.0065(7)
C102 0.0237(11) 0.0266(10) 0.0246(10) 0.0055(8) 0.0157(9) 0.0069(8)
C103 0.0216(11) 0.0349(11) 0.0196(10) 0.0006(9) 0.0079(9) 0.0068(8)
C104 0.0188(10) 0.0231(10) 0.0315(11) -0.0061(8) 0.0136(9) -0.0029(8)
C105 0.0281(11) 0.0160(9) 0.0350(12) 0.0045(8) 0.0176(10) 0.0039(8)
C106 0.0137(9) 0.0148(8) 0.0169(9) 0.0006(7) 0.0069(7) 0.0022(6)
C107 0.0180(10) 0.0310(10) 0.0147(9) 0.0039(8) 0.0058(8) 0.0054(8)
C108 0.0146(10) 0.0339(11) 0.0208(10) -0.0061(8) 0.0032(8) 0.0004(8)
C109 0.0211(11) 0.0182(9) 0.0387(12) -0.0014(8) 0.0173(10) -0.0028(8)
C110 0.0206(10) 0.0158(8) 0.0306(11) 0.0061(8) 0.0151(9) 0.0050(7)
C111 0.0224(11) 0.0205(9) 0.0416(13) 0.0094(9) 0.0164(10) 0.0092(8)
C112 0.0100(9) 0.0222(9) 0.0189(9) 0.0094(7) 0.0071(7) 0.0027(7)
C113 0.0273(11) 0.0226(9) 0.0267(11) 0.0108(8) 0.0133(9) 0.0087(8)
C114 0.0298(12) 0.0325(11) 0.0376(13) 0.0226(10) 0.0168(10) 0.0149(9)
C115 0.0217(11) 0.0491(13) 0.0308(12) 0.0264(11) 0.0116(10) 0.0115(9)
C116 0.0252(12) 0.0475(13) 0.0179(10) 0.0095(9) 0.0082(9) 0.0080(9)
C117 0.0186(10) 0.0278(10) 0.0197(10) 0.0064(8) 0.0060(8) 0.0077(8)
C118 0.0191(10) 0.0126(8) 0.0159(9) 0.0054(7) 0.0083(8) 0.0047(7)
C119 0.0179(10) 0.0196(9) 0.0186(9) 0.0055(7) 0.0077(8) 0.0041(7)
C120 0.0236(11) 0.0269(10) 0.0272(11) 0.0110(8) 0.0167(9) 0.0112(8)
C121 0.0395(13) 0.0239(10) 0.0225(10) 0.0058(8) 0.0190(10) 0.0130(9)
C122 0.0314(12) 0.0194(9) 0.0221(10) 0.0002(8) 0.0090(9) 0.0032(8)
C123 0.0199(10) 0.0155(8) 0.0217(10) 0.0026(7) 0.0095(8) 0.0005(7)
Fe2 0.01170(13) 0.01964(13) 0.01578(13) 0.00707(10) 0.00568(11) 0.00232(10)
P2 0.0105(2) 0.0139(2) 0.0149(2) 0.00441(17) 0.00319(18) 0.00174(16)
N2 0.0537(14) 0.0496(13) 0.0333(11) 0.0097(10) 0.0232(10) 0.0252(10)
C201 0.0124(9) 0.0337(11) 0.0225(10) 0.0071(8) 0.0090(8) 0.0039(8)
C202 0.0097(9) 0.0334(10) 0.0204(10) 0.0075(8) 0.0049(8) 0.0040(7)
C203 0.0132(10) 0.0286(10) 0.0236(10) 0.0037(8) 0.0061(8) -0.0021(7)
C204 0.0203(11) 0.0280(10) 0.0345(12) 0.0132(9) 0.0131(9) -0.0023(8)
C205 0.0207(11) 0.0392(12) 0.0266(11) 0.0142(9) 0.0145(9) 0.0011(9)
C206 0.0095(9) 0.0181(8) 0.0159(9) 0.0050(7) 0.0039(7) 0.0021(6)
C207 0.0148(9) 0.0255(9) 0.0198(10) 0.0102(8) 0.0043(8) 0.0070(7)
C208 0.0162(10) 0.0375(11) 0.0147(9) 0.0073(8) 0.0033(8) 0.0046(8)
C209 0.0155(10) 0.0226(9) 0.0239(10) -0.0016(8) 0.0085(8) -0.0007(7)
C210 0.0132(9) 0.0171(8) 0.0223(10) 0.0052(7) 0.0082(8) 0.0004(7)
C211 0.0227(11) 0.0453(13) 0.0238(11) 0.0111(10) 0.0120(9) 0.0107(9)
C212 0.0124(9) 0.0164(8) 0.0172(9) 0.0074(7) 0.0054(7) 0.0032(6)
C213 0.0178(10) 0.0190(9) 0.0246(10) 0.0005(8) 0.0075(8) 0.0027(7)
C214 0.0146(10) 0.0272(10) 0.0315(12) 0.0005(9) 0.0048(9) -0.0019(8)
C215 0.0153(10) 0.0355(11) 0.0351(12) 0.0117(10) 0.0117(9) 0.0048(8)
C216 0.0236(11) 0.0380(12) 0.0278(11) 0.0033(9) 0.0156(9) 0.0083(9)
C217 0.0173(10) 0.0289(10) 0.0187(10) -0.0010(8) 0.0060(8) 0.0011(8)
C218 0.0146(9) 0.0150(8) 0.0189(9) 0.0049(7) 0.0067(8) 0.0023(7)
C219 0.0172(10) 0.0220(9) 0.0210(10) 0.0053(8) 0.0057(8) 0.0026(7)
C220 0.0187(11) 0.0240(10) 0.0340(12) -0.0009(9) 0.0077(9) -0.0044(8)
C221 0.0325(12) 0.0161(9) 0.0448(13) 0.0045(9) 0.0219(11) 0.0010(8)
C222 0.0356(13) 0.0193(9) 0.0385(13) 0.0128(9) 0.0140(11) 0.0102(8)
C223 0.0208(10) 0.0201(9) 0.0261(11) 0.0070(8) 0.0036(9) 0.0043(7)

loop_
_atom_type_symbol
_atom_type_description
_atom_type_scat_dispersion_real
_atom_type_scat_dispersion_imag
_atom_type_scat_source
C C 0.0033 0.0016 'International Tables Vol C Tables 4.2.6.8 and 6.1.1.4'
H H 0.0000 0.0000 'International Tables Vol C Tables 4.2.6.8 and 6.1.1.4'
N N 0.0061 0.0033 'International Tables Vol C Tables 4.2.6.8 and 6.1.1.4'
P P 0.1023 0.0942 'International Tables Vol C Tables 4.2.6.8 and 6.1.1.4'
S S 0.1246 0.1234 'International Tables Vol C Tables 4.2.6.8 and 6.1.1.4'
Fe Fe 0.3463 0.8444 'International Tables Vol C Tables 4.2.6.8 and 6.1.1.4'
Ag Ag -0.8971 1.1015 'International Tables Vol C Tables 4.2.6.8 and 6.1.1.4'

loop_
_geom_angle_atom_site_label_1
_geom_angle_atom_site_label_2
_geom_angle_atom_site_label_3
_geom_angle
_geom_angle_site_symmetry_1
_geom_angle_site_symmetry_3
N3 Ag P1 108.15(4) 2_676 .
N3 Ag P2 107.28(4) 2_676 .
P1 Ag P2 120.270(15) . .
N3 Ag S3 93.79(4) 2_676 .
P1 Ag S3 116.063(16) . .
P2 Ag S3 107.706(17) . .
C3 S3 Ag 99.29(7) . .
N3 C3 S3 178.67(18) . .
C3 N3 Ag 158.03(15) . 2_676
C101 Fe1 C107 123.70(8) . .
C101 Fe1 C106 162.08(7) . .
C107 Fe1 C106 41.31(7) . .
C101 Fe1 C104 68.50(8) . .
C107 Fe1 C104 119.12(8) . .
C106 Fe1 C104 108.03(8) . .
C101 Fe1 C105 41.21(8) . .
C107 Fe1 C105 105.40(8) . .
C106 Fe1 C105 124.85(8) . .
C104 Fe1 C105 40.40(8) . .
C101 Fe1 C108 105.72(8) . .
C107 Fe1 C108 40.94(8) . .
C106 Fe1 C108 69.04(8) . .
C104 Fe1 C108 153.25(9) . .
C105 Fe1 C108 118.04(9) . .
C101 Fe1 C110 154.53(7) . .
C107 Fe1 C110 68.86(8) . .
C106 Fe1 C110 41.05(7) . .
C104 Fe1 C110 128.02(8) . .
C105 Fe1 C110 163.82(8) . .
C108 Fe1 C110 68.20(8) . .
C101 Fe1 C103 68.46(8) . .
C107 Fe1 C103 155.11(8) . .
C106 Fe1 C103 121.18(8) . .
C104 Fe1 C103 40.68(8) . .
C105 Fe1 C103 68.45(9) . .
C108 Fe1 C103 163.52(8) . .
C110 Fe1 C103 110.02(8) . .
C101 Fe1 C102 41.04(8) . .
C107 Fe1 C102 161.98(8) . .
C106 Fe1 C102 155.70(8) . .
C104 Fe1 C102 68.46(8) . .
C105 Fe1 C102 69.06(8) . .
C108 Fe1 C102 125.25(8) . .
C110 Fe1 C102 120.98(8) . .
C103 Fe1 C102 40.45(8) . .
C101 Fe1 C109 119.02(8) . .
C107 Fe1 C109 68.56(8) . .
C106 Fe1 C109 68.78(7) . .
C104 Fe1 C109 165.39(9) . .
C105 Fe1 C109 153.18(8) . .
C108 Fe1 C109 40.35(9) . .
C110 Fe1 C109 40.42(8) . .
C103 Fe1 C109 127.74(9) . .
C102 Fe1 C109 108.21(8) . .
C106 P1 C112 101.76(8) . .
C106 P1 C118 102.43(8) . .
C112 P1 C118 104.83(8) . .
C106 P1 Ag 121.76(6) . .
C112 P1 Ag 115.58(6) . .
C118 P1 Ag 108.59(5) . .
C102 C101 C105 108.33(17) . .
C102 C101 C111 125.54(17) . .
C105 C101 C111 125.87(19) . .
C102 C101 Fe1 70.38(11) . .
C105 C101 Fe1 69.98(11) . .
C111 C101 Fe1 120.81(15) . .
C103 C102 C101 107.30(17) . .
C103 C102 Fe1 69.73(12) . .
C101 C102 Fe1 68.57(11) . .
C103 C102 H102 126.4 . .
C101 C102 H102 126.4 . .
Fe1 C102 H102 126.9 . .
C102 C103 C104 108.34(18) . .
C102 C103 Fe1 69.82(11) . .
C104 C103 Fe1 69.37(11) . .
C102 C103 H103 125.8 . .
C104 C103 H103 125.8 . .
Fe1 C103 H103 126.6 . .
C105 C104 C103 108.69(17) . .
C105 C104 Fe1 69.82(11) . .
C103 C104 Fe1 69.95(11) . .
C105 C104 H104 125.7 . .
C103 C104 H104 125.7 . .
Fe1 C104 H104 126.2 . .
C104 C105 C101 107.34(18) . .
C104 C105 Fe1 69.78(11) . .
C101 C105 Fe1 68.80(11) . .
C104 C105 H105 126.3 . .
C101 C105 H105 126.3 . .
Fe1 C105 H105 126.6 . .
C110 C106 C107 107.08(16) . .
C110 C106 P1 127.85(14) . .
C107 C106 P1 125.01(14) . .
C110 C106 Fe1 69.89(11) . .
C107 C106 Fe1 69.09(11) . .
P1 C106 Fe1 128.10(9) . .
C108 C107 C106 107.97(17) . .
C108 C107 Fe1 70.13(11) . .
C106 C107 Fe1 69.59(11) . .
C108 C107 H107 126.0 . .
C106 C107 H107 126.0 . .
Fe1 C107 H107 125.8 . .
C109 C108 C107 108.20(17) . .
C109 C108 Fe1 70.09(11) . .
C107 C108 Fe1 68.92(11) . .
C109 C108 H108 125.9 . .
C107 C108 H108 125.9 . .
Fe1 C108 H108 126.7 . .
C108 C109 C110 108.38(17) . .
C108 C109 Fe1 69.56(11) . .
C110 C109 Fe1 69.59(10) . .
C108 C109 H109 125.8 . .
C110 C109 H109 125.8 . .
Fe1 C109 H109 126.6 . .
C109 C110 C106 108.36(17) . .
C109 C110 Fe1 69.99(11) . .
C106 C110 Fe1 69.06(10) . .
C109 C110 H110 125.8 . .
C106 C110 H110 125.8 . .
Fe1 C110 H110 126.7 . .
N1 C111 C101 177.0(2) . .
C117 C112 C113 118.99(17) . .
C117 C112 P1 118.73(14) . .
C113 C112 P1 122.27(15) . .
C112 C113 C114 120.5(2) . .
C112 C113 H113 119.7 . .
C114 C113 H113 119.7 . .
C115 C114 C113 119.97(19) . .
C115 C114 H114 120.0 . .
C113 C114 H114 120.0 . .
C114 C115 C116 120.06(19) . .
C114 C115 H115 120.0 . .
C116 C115 H115 120.0 . .
C115 C116 C117 120.6(2) . .
C115 C116 H116 119.7 . .
C117 C116 H116 119.7 . .
C116 C117 C112 119.84(19) . .
C116 C117 H117 120.1 . .
C112 C117 H117 120.1 . .
C123 C118 C119 118.72(17) . .
C123 C118 P1 122.80(14) . .
C119 C118 P1 118.08(13) . .
C120 C119 C118 120.41(17) . .
C120 C119 H119 119.8 . .
C118 C119 H119 119.8 . .
C121 C120 C119 120.27(19) . .
C121 C120 H120 119.9 . .
C119 C120 H120 119.9 . .
C120 C121 C122 119.78(19) . .
C120 C121 H121 120.1 . .
C122 C121 H121 120.1 . .
C123 C122 C121 120.34(18) . .
C123 C122 H122 119.8 . .
C121 C122 H122 119.8 . .
C122 C123 C118 120.44(18) . .
C122 C123 H123 119.8 . .
C118 C123 H123 119.8 . .
C205 Fe2 C207 120.20(8) . .
C205 Fe2 C201 41.65(8) . .
C207 Fe2 C201 158.40(8) . .
C205 Fe2 C206 158.03(8) . .
C207 Fe2 C206 41.55(7) . .
C201 Fe2 C206 159.10(7) . .
C205 Fe2 C210 157.67(8) . .
C207 Fe2 C210 69.24(7) . .
C201 Fe2 C210 123.10(8) . .
C206 Fe2 C210 41.37(7) . .
C205 Fe2 C204 40.79(8) . .
C207 Fe2 C204 104.64(8) . .
C201 Fe2 C204 68.97(8) . .
C206 Fe2 C204 122.49(8) . .
C210 Fe2 C204 161.25(8) . .
C205 Fe2 C208 104.58(8) . .
C207 Fe2 C208 40.73(8) . .
C201 Fe2 C208 122.99(8) . .
C206 Fe2 C208 69.19(7) . .
C210 Fe2 C208 68.51(8) . .
C204 Fe2 C208 119.11(8) . .
C205 Fe2 C209 120.58(8) . .
C207 Fe2 C209 68.80(8) . .
C201 Fe2 C209 107.98(8) . .
C206 Fe2 C209 69.17(7) . .
C210 Fe2 C209 40.56(7) . .
C204 Fe2 C209 155.41(8) . .
C208 Fe2 C209 40.66(8) . .
C205 Fe2 C202 69.52(8) . .
C207 Fe2 C202 157.49(8) . .
C201 Fe2 C202 41.16(8) . .
C206 Fe2 C202 122.74(7) . .
C210 Fe2 C202 109.95(7) . .
C204 Fe2 C202 68.58(8) . .
C208 Fe2 C202 161.45(8) . .
C209 Fe2 C202 126.15(8) . .
C205 Fe2 C203 68.49(8) . .
C207 Fe2 C203 121.04(8) . .
C201 Fe2 C203 68.25(8) . .
C206 Fe2 C203 108.04(8) . .
C210 Fe2 C203 126.38(8) . .
C204 Fe2 C203 40.52(8) . .
C208 Fe2 C203 155.58(8) . .
C209 Fe2 C203 162.91(8) . .
C202 Fe2 C203 40.15(8) . .
C206 P2 C218 106.54(8) . .
C206 P2 C212 101.28(8) . .
C218 P2 C212 102.99(8) . .
C206 P2 Ag 114.58(6) . .
C218 P2 Ag 113.52(6) . .
C212 P2 Ag 116.47(6) . .
C211 C201 C202 125.88(18) . .
C211 C201 C205 126.28(18) . .
C202 C201 C205 107.84(18) . .
C211 C201 Fe2 126.22(14) . .
C202 C201 Fe2 70.36(11) . .
C205 C201 Fe2 68.93(11) . .
C203 C202 C201 107.27(17) . .
C203 C202 Fe2 70.04(11) . .
C201 C202 Fe2 68.47(11) . .
C203 C202 H202 126.4 . .
C201 C202 H202 126.4 . .
Fe2 C202 H202 126.7 . .
C202 C203 C204 109.21(19) . .
C202 C203 Fe2 69.81(11) . .
C204 C203 Fe2 69.16(11) . .
C202 C203 H203 125.4 . .
C204 C203 H203 125.4 . .
Fe2 C203 H203 127.2 . .
C205 C204 C203 108.12(18) . .
C205 C204 Fe2 68.87(11) . .
C203 C204 Fe2 70.32(10) . .
C205 C204 H204 125.9 . .
C203 C204 H204 125.9 . .
Fe2 C204 H204 126.4 . .
C204 C205 C201 107.56(18) . .
C204 C205 Fe2 70.35(11) . .
C201 C205 Fe2 69.42(11) . .
C204 C205 H205 126.2 . .
C201 C205 H205 126.2 . .
Fe2 C205 H205 125.6 . .
C210 C206 C207 106.65(16) . .
C210 C206 P2 123.19(13) . .
C207 C206 P2 130.03(14) . .
C210 C206 Fe2 69.44(10) . .
C207 C206 Fe2 68.90(10) . .
P2 C206 Fe2 129.69(9) . .
C208 C207 C206 108.29(16) . .
C208 C207 Fe2 70.28(11) . .
C206 C207 Fe2 69.55(10) . .
C208 C207 H207 125.9 . .
C206 C207 H207 125.9 . .
Fe2 C207 H207 125.9 . .
C207 C208 C209 108.47(17) . .
C207 C208 Fe2 68.99(11) . .
C209 C208 Fe2 69.93(10) . .
C207 C208 H208 125.8 . .
C209 C208 H208 125.8 . .
Fe2 C208 H208 126.9 . .
C210 C209 C208 108.03(17) . .
C210 C209 Fe2 69.28(10) . .
C208 C209 Fe2 69.41(11) . .
C210 C209 H209 126.0 . .
C208 C209 H209 126.0 . .
Fe2 C209 H209 126.9 . .
C209 C210 C206 108.56(16) . .
C209 C210 Fe2 70.16(10) . .
C206 C210 Fe2 69.18(10) . .
C209 C210 H210 125.7 . .
C206 C210 H210 125.7 . .
Fe2 C210 H210 126.5 . .
N2 C211 C201 179.1(2) . .
C213 C212 C217 118.50(17) . .
C213 C212 P2 121.36(15) . .
C217 C212 P2 119.98(14) . .
C214 C213 C212 120.78(19) . .
C214 C213 H213 119.6 . .
C212 C213 H213 119.6 . .
C215 C214 C213 120.21(19) . .
C215 C214 H214 119.9 . .
C213 C214 H214 119.9 . .
C214 C215 C216 119.48(19) . .
C214 C215 H215 120.3 . .
C216 C215 H215 120.3 . .
C215 C216 C217 120.6(2) . .
C215 C216 H216 119.7 . .
C217 C216 H216 119.7 . .
C216 C217 C212 120.38(18) . .
C216 C217 H217 119.8 . .
C212 C217 H217 119.8 . .
C219 C218 C223 119.10(16) . .
C219 C218 P2 118.61(13) . .
C223 C218 P2 122.29(14) . .
C218 C219 C220 120.30(18) . .
C218 C219 H219 119.8 . .
C220 C219 H219 119.8 . .
C221 C220 C219 120.13(19) . .
C221 C220 H220 119.9 . .
C219 C220 H220 119.9 . .
C220 C221 C222 120.16(18) . .
C220 C221 H221 119.9 . .
C222 C221 H221 119.9 . .
C221 C222 C223 120.12(19) . .
C221 C222 H222 119.9 . .
C223 C222 H222 119.9 . .
C222 C223 C218 120.15(18) . .
C222 C223 H223 119.9 . .
C218 C223 H223 119.9 . .

loop_
_geom_bond_atom_site_label_1
_geom_bond_atom_site_label_2
_geom_bond_distance
_geom_bond_site_symmetry_2
Ag N3 2.3379(16) 2_676
Ag P1 2.4589(4) .
Ag P2 2.4763(5) .
Ag S3 2.6364(5) .
S3 C3 1.6575(19) .
C3 N3 1.157(2) .
N3 Ag 2.3379(16) 2_676
Fe1 C101 2.0259(19) .
Fe1 C107 2.0295(19) .
Fe1 C106 2.0361(19) .
Fe1 C104 2.0411(19) .
Fe1 C105 2.0416(19) .
Fe1 C108 2.046(2) .
Fe1 C110 2.0472(19) .
Fe1 C103 2.049(2) .
Fe1 C102 2.050(2) .
Fe1 C109 2.0525(19) .
P1 C106 1.8076(18) .
P1 C112 1.8245(18) .
P1 C118 1.8245(19) .
N1 C111 1.140(3) .
C101 C102 1.429(3) .
C101 C105 1.432(3) .
C101 C111 1.435(3) .
C102 C103 1.417(3) .
C102 H102 0.9500 .
C103 C104 1.422(3) .
C103 H103 0.9500 .
C104 C105 1.410(3) .
C104 H104 0.9500 .
C105 H105 0.9500 .
C106 C110 1.432(2) .
C106 C107 1.434(3) .
C107 C108 1.425(3) .
C107 H107 0.9500 .
C108 C109 1.413(3) .
C108 H108 0.9500 .
C109 C110 1.416(3) .
C109 H109 0.9500 .
C110 H110 0.9500 .
C112 C117 1.390(3) .
C112 C113 1.391(3) .
C113 C114 1.392(3) .
C113 H113 0.9500 .
C114 C115 1.371(3) .
C114 H114 0.9500 .
C115 C116 1.378(3) .
C115 H115 0.9500 .
C116 C117 1.389(3) .
C116 H116 0.9500 .
C117 H117 0.9500 .
C118 C123 1.396(2) .
C118 C119 1.401(3) .
C119 C120 1.385(3) .
C119 H119 0.9500 .
C120 C121 1.384(3) .
C120 H120 0.9500 .
C121 C122 1.386(3) .
C121 H121 0.9500 .
C122 C123 1.385(3) .
C122 H122 0.9500 .
C123 H123 0.9500 .
Fe2 C205 2.0213(19) .
Fe2 C207 2.0251(19) .
Fe2 C201 2.028(2) .
Fe2 C206 2.0337(18) .
Fe2 C210 2.0372(17) .
Fe2 C204 2.0409(18) .
Fe2 C208 2.0420(19) .
Fe2 C209 2.0488(18) .
Fe2 C202 2.0532(18) .
Fe2 C203 2.0561(18) .
P2 C206 1.8016(19) .
P2 C218 1.8242(17) .
P2 C212 1.8346(18) .
N2 C211 1.145(3) .
C201 C211 1.431(3) .
C201 C202 1.435(3) .
C201 C205 1.440(3) .
C202 C203 1.411(3) .
C202 H202 0.9500 .
C203 C204 1.419(3) .
C203 H203 0.9500 .
C204 C205 1.416(3) .
C204 H204 0.9500 .
C205 H205 0.9500 .
C206 C210 1.438(2) .
C206 C207 1.440(2) .
C207 C208 1.415(3) .
C207 H207 0.9500 .
C208 C209 1.421(3) .
C208 H208 0.9500 .
C209 C210 1.416(3) .
C209 H209 0.9500 .
C210 H210 0.9500 .
C212 C213 1.391(2) .
C212 C217 1.392(3) .
C213 C214 1.389(3) .
C213 H213 0.9500 .
C214 C215 1.379(3) .
C214 H214 0.9500 .
C215 C216 1.382(3) .
C215 H215 0.9500 .
C216 C217 1.386(3) .
C216 H216 0.9500 .
C217 H217 0.9500 .
C218 C219 1.387(2) .
C218 C223 1.393(2) .
C219 C220 1.389(3) .
C219 H219 0.9500 .
C220 C221 1.374(3) .
C220 H220 0.9500 .
C221 C222 1.379(3) .
C221 H221 0.9500 .
C222 C223 1.387(3) .
C222 H222 0.9500 .
C223 H223 0.9500 .
